data_2000156
loop_
_publ_author_name
'Neidle, S.'
'Webster, G. D.'
'Jones, G. B.'
'Thurston, D. E.'

_publ_section_title
;
 Structures of two DNA minor-groove binders, based on
 pyrrolo[2,1-<i>c</i>][1,4]benzodiazepines
;
_journal_issue 12
_journal_name_full 'Acta Crystallographica Section C'
_journal_page_first 2678
_journal_page_last 2680
_journal_paper_doi 10.1107/S0108270191005966
_journal_volume 47
_journal_year 1991
_chemical_formula_sum 'C17 H18 N2 O7'
_chemical_formula_weight 362.14
_chemical_name_systematic
;\
(2R,11aS)-2,8-Diacetoxy-7-methoxy-1,2,3,10,11,11a-hexahydro-5H-\
pyrrolo[2,1-c][1,4]benzodiazepine-5,11-dione
;
_symmetry_cell_setting orthorhombic
_symmetry_space_group_name_Hall 'P 2ac 2ab'
_symmetry_space_group_name_H-M 'P 21 21 21'
_cell_angle_alpha 90
_cell_angle_beta 90
_cell_angle_gamma 90
_cell_formula_units_Z 4
_cell_length_a 6.6330(10)
_cell_length_b 13.435(2)
_cell_length_c 19.246(2)
_cell_volume 1715.1(4)
_diffrn_radiation_type Cu
_diffrn_radiation_wavelength 1.54178
_exptl_absorpt_coefficient_mu 0.922
_exptl_crystal_density_diffrn 1.38
_exptl_crystal_F_000 760
_cod_data_source_file li0076.cif
_cod_data_source_block li0076b
_cod_depositor_comments
;
 Adding _atom_site_type_symbol label and values.

 Antanas Vaitkus
 2013-04-08
;
_cod_original_cell_volume 1714.9
_cod_database_code 2000156

loop_
_atom_site_label
_atom_site_type_symbol
_atom_site_fract_x
_atom_site_fract_y
_atom_site_fract_z
O54 O .4197(4) .4418(2) .49530(10)
O8 O -.5575(7) .2920(4) .9287(2)
O7 O -.6260(5) .2293(2) .82460(10)
O1 O .2559(5) .1788(2) .6377(2)
O56 O .7147(5) .4697(3) .5466(2)
O2 O .0083(5) .5407(2) .71160(10)
O5 O -.6687(5) .4278(2) .8086(2)
N2 N .0956(5) .4143(2) .64100(10)
N1 N .0136(5) .2281(2) .7123(2)
CP6 C -.4700(6) .2832(3) .7946(2)
CP5 C -.4917(6) .3869(3) .7853(2)
CP4 C -.3407(6) .4370(3) .7519(2)
CP3 C -.1706(6) .3888(2) .7254(2)
CP2 C -.1526(6) .2848(3) .7341(2)
C2 C -.0156(6) .4524(2) .6927(2)
C1 C .1173(6) .2351(3) .6525(2)
C51 C .0493(6) .3195(3) .6055(2)
C52 C .1679(7) .3284(3) .5379(2)
C53 C .3450(6) .3938(3) .5573(2)
C54 C .2556(6) .4706(3) .6061(2)
C8 C -.867(8) .2053(4) .9116(2)
C7 C -.6691(8) .2464(3) .8923(2)
C1 C -.3054(7) .2353(3) .7703(2)
C54 C .6069(7) .4804(3) .4983(2)
C55 C .6554(9) .5376(4) .4342(2)
C5 C -.6548(8) .5215(3) .8432(2)
HP4 H -.343(5) .510(3) .741(2)
HN1 H .058(5) .182(3) .735(2)
H51 H -.093(5) .312(2) .593(2)
H53 H .479(6) .359(2) .582(2)
HP1 H -.306(6) .160(3) .781(2)
H521 H .070(6) .366(3) .502(2)
H522 H .192(6) .274(3) .516(2)
H51 H .359(6) .488(3) .638(2)
H542 H .207(6) .537(3) .578(2)
H81 H -.997(6) .234(3) .887(2)
H82 H -.876(6) .142(3) .903(2)
H83 H -.912(6) .215(3) .953(2)
H551 H .819(6) .569(3) .447(2)
H552 H .634(6) .515(3) .387(2)
H553 H .640(6) .587(3) .432(2)
H51 H -.806(6) .552(3) .850(2)
H52 H -.636(6) .506(3) .897(2)
H53 H -.599(6) .562(3) .816(2)

loop_
_geom_bond_atom_site_label_1
_geom_bond_atom_site_label_2
_geom_bond_distance
O54 C53 1.442(4)
O54 C54 1.347(5)
O8 C7 1.189(6)
O7 CP6 1.389(5)
O7 C7 1.353(5)
O1 C1 1.224(5)
O56 C54 1.181(6)
O2 C2 1.252(4)
O5 CP5 1.372(5)
O5 C5 1.427(5)
N2 C2 1.340(4)
N2 C51 1.478(4)
N2 C54 1.467(5)
N1 CP2 1.404(5)
N1 C1 1.343(5)
CP6 CP5 1.413(5)
CP6 CP1 1.351(6)
CP5 CP4 1.366(6)
CP4 CP3 1.397(5)
CP3 CP2 1.413(5)
CP3 C6 1.477(5)
CP2 CP1 1.399(5)
C1 C51 1.519(5)
C51 C52 1.525(5)
C52 C53 1.514(6)
C53 C54 1.516(5)
C8 C7 1.472(7)
C54 C55 1.490(6)
